data_7713305
loop_
_publ_author_name
'Kermanshahian, Shahriar'
'Kalisch, Tim'
'Kelemen, Zsolt'
'Schnakenburg, Gregor'
'Nyul&#xe1;szi, L&#xe1;szl&#xf3;'
'Boer&#xe9;, Ren&#xe9; T'
'Streubel, Rainer'

_publ_section_title
;
 Access to and reactions of P-functional 1,4-dihydro-1,4-diphosphinines
 fused to two TTF units.
;
_journal_name_full 'Dalton transactions (Cambridge, England : 2003)'
_journal_paper_doi 10.1039/d3dt00985h
_journal_year 2023
_chemical_formula_moiety 'C18 H22 N P S4'
_chemical_formula_sum 'C18 H22 N P S4'
_chemical_formula_weight 411.57
_chemical_name_systematic SHK-297
_space_group_crystal_system monoclinic
_space_group_IT_number 14
_space_group_name_Hall '-P 2yn'
_space_group_name_H-M_alt 'P 1 21/n 1'
_atom_sites_solution_hydrogens geom
_atom_sites_solution_primary dual
_audit_creation_date 2021-01-22
_audit_creation_method
;
Olex2 1.2
(compiled 2018.05.29 svn.r3508 for OlexSys, GUI svn.r5506)
;
_audit_update_record
;
2023-03-30 deposited with the CCDC.	2023-06-09 downloaded from the CCDC.
;
_cell_angle_alpha 90
_cell_angle_beta 92.938(2)
_cell_angle_gamma 90
_cell_formula_units_Z 4
_cell_length_a 6.8055(3)
_cell_length_b 7.6486(4)
_cell_length_c 37.8273(16)
_cell_measurement_reflns_used 9857
_cell_measurement_temperature 100
_cell_measurement_theta_max 72.49
_cell_measurement_theta_min 2.34
_cell_volume 1966.42(16)
_computing_cell_refinement 'SAINT V8.40B (?, 2016)'
_computing_data_reduction 'SAINT V8.40B (?, 2016)'
_computing_molecular_graphics 'Olex2 (Dolomanov et al., 2009)'
_computing_publication_material 'Olex2 (Dolomanov et al., 2009)'
_computing_structure_refinement 'XL (Sheldrick, 2008)'
_computing_structure_solution 'XT (Sheldrick, 2015)'
_diffrn_ambient_temperature 100.0
_diffrn_detector 'Bruker Photon100 detector'
_diffrn_detector_area_resol_mean 7.9
_diffrn_detector_type 'CMOS area detector'
_diffrn_measured_fraction_theta_full 0.984
_diffrn_measured_fraction_theta_max 0.984
_diffrn_measurement_device 'three-circle diffractometer'
_diffrn_measurement_device_type 'Bruker D8 Venture'
_diffrn_measurement_method '\w and \f scans'
_diffrn_radiation_monochromator 'mirror optics'
_diffrn_radiation_probe x-ray
_diffrn_radiation_type CuK\a
_diffrn_radiation_wavelength 1.54178
_diffrn_reflns_av_R_equivalents 0.0683
_diffrn_reflns_av_unetI/netI 0.0534
_diffrn_reflns_Laue_measured_fraction_full 0.984
_diffrn_reflns_Laue_measured_fraction_max 0.984
_diffrn_reflns_limit_h_max 8
_diffrn_reflns_limit_h_min -7
_diffrn_reflns_limit_k_max 9
_diffrn_reflns_limit_k_min -9
_diffrn_reflns_limit_l_max 45
_diffrn_reflns_limit_l_min -40
_diffrn_reflns_number 15066
_diffrn_reflns_point_group_measured_fraction_full 0.984
_diffrn_reflns_point_group_measured_fraction_max 0.984
_diffrn_reflns_theta_full 67.679
_diffrn_reflns_theta_max 67.719
_diffrn_reflns_theta_min 2.339
_diffrn_source 'microfocus sealed X-ray tube'
_diffrn_source_type 'Incoatec I\ms'
_diffrn_standards_number 0
_exptl_absorpt_coefficient_mu 5.200
_exptl_absorpt_correction_T_max 0.7536
_exptl_absorpt_correction_T_min 0.4144
_exptl_absorpt_correction_type empirical
_exptl_absorpt_process_details
'SADABS-2016/2 (Bruker,2016/2) was used for absorption correction. wR2(int) was 0.1672 before and 0.0953 after correction. The Ratio of minimum to maximum transmission is 0.5499. The \l/2 correction factor is Not present.'
_exptl_crystal_colour 'clear yellow'
_exptl_crystal_colour_lustre clear
_exptl_crystal_colour_primary yellow
_exptl_crystal_density_diffrn 1.390
_exptl_crystal_description plate
_exptl_crystal_F_000 864
_exptl_crystal_size_max 0.12
_exptl_crystal_size_mid 0.09
_exptl_crystal_size_min 0.05
_refine_diff_density_max 0.626
_refine_diff_density_min -0.783
_refine_diff_density_rms 0.138
_refine_ls_extinction_method none
_refine_ls_goodness_of_fit_ref 1.066
_refine_ls_hydrogen_treatment constr
_refine_ls_matrix_type full
_refine_ls_number_parameters 221
_refine_ls_number_reflns 3506
_refine_ls_number_restraints 6
_refine_ls_restrained_S_all 1.071
_refine_ls_R_factor_all 0.0720
_refine_ls_R_factor_gt 0.0620
_refine_ls_shift/su_max 0.000
_refine_ls_shift/su_mean 0.000
_refine_ls_structure_factor_coef Fsqd
_refine_ls_weighting_details 'w=1/[\s^2^(Fo^2^)+(0.1029P)^2^+6.4157P] where P=(Fo^2^+2Fc^2^)/3'
_refine_ls_weighting_scheme calc
_refine_ls_wR_factor_gt 0.1725
_refine_ls_wR_factor_ref 0.1852
_reflns_Friedel_coverage 0.000
_reflns_number_gt 3074
_reflns_number_total 3506
_reflns_threshold_expression 'I > 2\s(I)'
_cod_data_source_file d3dt00985h2.cif
_cod_data_source_block 3c
_cod_database_code 7713305
_shelx_shelxl_version_number 2017/1
_shelx_space_group_comment
;
The symmetry employed for this shelxl refinement is uniquely defined
by the following loop, which should always be used as a source of
symmetry information in preference to the above space-group names.
They are only intended as comments.
;
_shelx_estimated_absorpt_t_max 0.781
_shelx_estimated_absorpt_t_min 0.574
_olex2_refinement_description
;
1. Fixed Uiso
 At 1.2 times of:
  All C(H) groups, All C(H,H) groups
 At 1.5 times of:
  All C(H,H,H) groups
2. Uiso/Uaniso restraints and constraints
Uanis(C18) \\sim Ueq: with sigma of 0.001 and sigma for terminal atoms of 0.002
3.a Secondary CH2 refined with riding coordinates:
 C15(H15A,H15B), C17(H17A,H17B)
3.b Aromatic/amide H refined with riding coordinates:
 C3(H3), C10(H10), C11(H11), C12(H12), C13(H13), C14(H14)
3.c Idealised Me refined as rotating group:
 C7(H7A,H7B,H7C), C8(H8A,H8B,H8C), C16(H16A,H16B,H16C), C18(H18A,H18B,H18C)
;
_olex2_submission_special_instructions 'No special instructions were received'

loop_
_space_group_symop_operation_xyz
'x, y, z'
'-x+1/2, y+1/2, -z+1/2'
'-x, -y, -z'
'x-1/2, -y-1/2, z-1/2'

loop_
_atom_site_label
_atom_site_type_symbol
_atom_site_fract_x
_atom_site_fract_y
_atom_site_fract_z
_atom_site_U_iso_or_equiv
_atom_site_adp_type
_atom_site_occupancy
_atom_site_site_symmetry_order
_atom_site_calc_flag
_atom_site_refinement_flags_posn
_atom_site_refinement_flags_adp
_atom_site_refinement_flags_occupancy
_atom_site_disorder_assembly
_atom_site_disorder_group
S1 S 0.25091(14) 0.53760(15) 0.61043(2) 0.0204(3) Uani 1 1 d . . . . .
S2 S -0.17826(14) 0.54130(15) 0.59288(2) 0.0201(3) Uani 1 1 d . . . . .
S3 S 0.32980(13) 0.69544(14) 0.53281(2) 0.0175(3) Uani 1 1 d . . . . .
S4 S -0.09763(14) 0.71891(14) 0.51648(2) 0.0173(3) Uani 1 1 d . . . . .
P P 0.19105(15) 0.32829(16) 0.68146(2) 0.0204(3) Uani 1 1 d . . . . .
N N 0.3210(5) 0.4862(5) 0.70370(9) 0.0206(8) Uani 1 1 d . . . . .
C1 C 0.1002(6) 0.4237(6) 0.63928(10) 0.0191(9) Uani 1 1 d . . . . .
C2 C 0.0601(6) 0.5891(6) 0.57891(10) 0.0158(8) Uani 1 1 d . . . . .
C3 C -0.0915(6) 0.4265(6) 0.63059(10) 0.0203(9) Uani 1 1 d . . . . .
H3 H -0.181020 0.366489 0.644759 0.024 Uiso 1 1 calc R . . . .
C4 C 0.0924(6) 0.6581(6) 0.54717(10) 0.0150(8) Uani 1 1 d . . . . .
C5 C 0.2520(6) 0.7685(6) 0.49015(10) 0.0175(9) Uani 1 1 d . . . . .
C6 C 0.0583(6) 0.7806(6) 0.48283(10) 0.0163(8) Uani 1 1 d . . . . .
C7 C 0.4143(6) 0.8094(6) 0.46603(11) 0.0218(9) Uani 1 1 d . . . . .
H7A H 0.497172 0.902695 0.476459 0.033 Uiso 1 1 calc GR . . . .
H7B H 0.357406 0.847670 0.442992 0.033 Uiso 1 1 calc GR . . . .
H7C H 0.494219 0.704486 0.462891 0.033 Uiso 1 1 calc GR . . . .
C8 C -0.0442(6) 0.8441(6) 0.44940(10) 0.0198(9) Uani 1 1 d . . . . .
H8A H -0.131895 0.752341 0.439699 0.030 Uiso 1 1 calc GR . . . .
H8B H 0.053464 0.873001 0.432164 0.030 Uiso 1 1 calc GR . . . .
H8C H -0.121482 0.948490 0.454401 0.030 Uiso 1 1 calc GR . . . .
C9 C 0.3894(6) 0.1891(6) 0.66651(10) 0.0202(9) Uani 1 1 d . . . . .
C10 C 0.5585(6) 0.1567(7) 0.68867(11) 0.0244(10) Uani 1 1 d . . . . .
H10 H 0.572919 0.212451 0.711095 0.029 Uiso 1 1 calc R . . . .
C11 C 0.7041(7) 0.0443(7) 0.67798(12) 0.0301(11) Uani 1 1 d . . . . .
H11 H 0.818590 0.025627 0.692932 0.036 Uiso 1 1 calc R . . . .
C12 C 0.6837(8) -0.0412(7) 0.64568(13) 0.0332(11) Uani 1 1 d . . . . .
H12 H 0.783722 -0.117597 0.638280 0.040 Uiso 1 1 calc R . . . .
C13 C 0.5149(8) -0.0131(7) 0.62439(12) 0.0325(12) Uani 1 1 d . . . . .
H13 H 0.499431 -0.072099 0.602323 0.039 Uiso 1 1 calc R . . . .
C14 C 0.3694(7) 0.0981(6) 0.63443(11) 0.0251(10) Uani 1 1 d . . . . .
H14 H 0.254257 0.113411 0.619479 0.030 Uiso 1 1 calc R . . . .
C15 C 0.2063(7) 0.5981(7) 0.72698(11) 0.0248(10) Uani 1 1 d . . . . .
H15A H 0.286858 0.622414 0.748967 0.030 Uiso 1 1 calc R . . . .
H15B H 0.087900 0.533144 0.733645 0.030 Uiso 1 1 calc R . . . .
C16 C 0.1422(7) 0.7702(7) 0.71031(13) 0.0333(11) Uani 1 1 d . . . . .
H16A H 0.067684 0.747863 0.687916 0.050 Uiso 1 1 calc GR . . . .
H16B H 0.258510 0.840833 0.705828 0.050 Uiso 1 1 calc GR . . . .
H16C H 0.059006 0.833455 0.726409 0.050 Uiso 1 1 calc GR . . . .
C17 C 0.4936(6) 0.5719(6) 0.69033(11) 0.0233(9) Uani 1 1 d . . . . .
H17A H 0.451977 0.679777 0.677574 0.028 Uiso 1 1 calc R . . . .
H17B H 0.554963 0.493407 0.673240 0.028 Uiso 1 1 calc R . . . .
C18 C 0.6452(7) 0.6185(7) 0.71983(13) 0.0339(11) Uani 1 1 d . U . . .
H18A H 0.762681 0.666964 0.709538 0.051 Uiso 1 1 calc GR . . . .
H18B H 0.680984 0.513206 0.733438 0.051 Uiso 1 1 calc GR . . . .
H18C H 0.589365 0.705412 0.735502 0.051 Uiso 1 1 calc GR . . . .

loop_
_atom_site_aniso_label
_atom_site_aniso_U_11
_atom_site_aniso_U_22
_atom_site_aniso_U_33
_atom_site_aniso_U_23
_atom_site_aniso_U_13
_atom_site_aniso_U_12
S1 0.0128(5) 0.0349(7) 0.0127(5) 0.0062(4) -0.0071(3) -0.0060(4)
S2 0.0113(5) 0.0338(7) 0.0146(5) 0.0014(4) -0.0035(3) -0.0001(4)
S3 0.0105(5) 0.0272(6) 0.0139(5) 0.0041(4) -0.0065(3) -0.0025(4)
S4 0.0111(5) 0.0265(6) 0.0137(5) 0.0024(4) -0.0059(3) 0.0003(4)
P 0.0164(5) 0.0338(7) 0.0106(5) 0.0038(4) -0.0044(4) -0.0041(4)
N 0.0140(17) 0.031(2) 0.0165(16) 0.0005(15) -0.0046(13) 0.0002(15)
C1 0.017(2) 0.026(2) 0.0141(18) -0.0012(16) -0.0011(14) -0.0028(17)
C2 0.0124(18) 0.020(2) 0.0145(17) -0.0034(16) -0.0046(14) 0.0000(16)
C3 0.019(2) 0.029(3) 0.0126(18) -0.0008(17) -0.0013(14) -0.0025(18)
C4 0.0118(18) 0.018(2) 0.0149(18) -0.0038(15) -0.0065(14) 0.0024(15)
C5 0.018(2) 0.019(2) 0.0142(18) 0.0021(16) -0.0074(14) -0.0004(16)
C6 0.019(2) 0.017(2) 0.0126(17) 0.0000(15) -0.0046(14) 0.0015(16)
C7 0.016(2) 0.031(3) 0.0176(19) 0.0005(18) -0.0045(15) -0.0022(18)
C8 0.0163(19) 0.029(3) 0.0135(18) 0.0015(17) -0.0082(14) 0.0051(17)
C9 0.024(2) 0.023(2) 0.0127(18) 0.0047(16) -0.0033(15) -0.0002(18)
C10 0.022(2) 0.033(3) 0.0178(19) 0.0042(18) -0.0059(16) -0.0021(19)
C11 0.032(3) 0.029(3) 0.029(2) 0.006(2) -0.0025(19) -0.003(2)
C12 0.038(3) 0.033(3) 0.029(2) 0.006(2) 0.005(2) 0.006(2)
C13 0.059(3) 0.020(3) 0.019(2) 0.0000(18) 0.000(2) -0.004(2)
C14 0.036(3) 0.022(2) 0.0171(19) -0.0004(17) -0.0068(17) -0.002(2)
C15 0.023(2) 0.032(3) 0.019(2) -0.0053(18) -0.0045(16) 0.0025(19)
C16 0.027(2) 0.040(3) 0.032(2) -0.001(2) -0.0061(19) 0.002(2)
C17 0.020(2) 0.025(3) 0.024(2) 0.0006(18) -0.0052(16) -0.0047(18)
C18 0.0290(17) 0.0374(19) 0.0345(17) 0.0006(15) -0.0075(14) -0.0042(15)

loop_
_atom_type_symbol
_atom_type_description
_atom_type_scat_dispersion_real
_atom_type_scat_dispersion_imag
_atom_type_scat_source
C C 0.0181 0.0091 'International Tables Vol C Tables 4.2.6.8 and 6.1.1.4'
H H 0.0000 0.0000 'International Tables Vol C Tables 4.2.6.8 and 6.1.1.4'
N N 0.0311 0.0180 'International Tables Vol C Tables 4.2.6.8 and 6.1.1.4'
P P 0.2955 0.4335 'International Tables Vol C Tables 4.2.6.8 and 6.1.1.4'
S S 0.3331 0.5567 'International Tables Vol C Tables 4.2.6.8 and 6.1.1.4'

loop_
_geom_angle_atom_site_label_1
_geom_angle_atom_site_label_2
_geom_angle_atom_site_label_3
_geom_angle
_geom_angle_site_symmetry_1
_geom_angle_site_symmetry_3
_geom_angle_publ_flag
C2 S1 C1 95.58(19) . . ?
C3 S2 C2 94.06(19) . . ?
C4 S3 C5 95.56(19) . . ?
C4 S4 C6 95.64(19) . . ?
N P C1 107.0(2) . . ?
N P C9 101.15(19) . . ?
C9 P C1 100.58(18) . . ?
C15 N P 115.5(3) . . ?
C17 N P 123.9(3) . . ?
C17 N C15 113.9(4) . . ?
S1 C1 P 123.6(2) . . ?
C3 C1 S1 115.7(3) . . ?
C3 C1 P 120.3(3) . . ?
S1 C2 S2 114.0(2) . . ?
C4 C2 S1 123.1(3) . . ?
C4 C2 S2 122.9(3) . . ?
S2 C3 H3 120.2 . . ?
C1 C3 S2 119.7(3) . . ?
C1 C3 H3 120.2 . . ?
S3 C4 S4 114.3(2) . . ?
C2 C4 S3 122.5(3) . . ?
C2 C4 S4 123.2(3) . . ?
C6 C5 S3 117.3(3) . . ?
C6 C5 C7 127.5(4) . . ?
C7 C5 S3 115.2(3) . . ?
C5 C6 S4 117.1(3) . . ?
C5 C6 C8 127.7(4) . . ?
C8 C6 S4 115.2(3) . . ?
C5 C7 H7A 109.5 . . ?
C5 C7 H7B 109.5 . . ?
C5 C7 H7C 109.5 . . ?
H7A C7 H7B 109.5 . . ?
H7A C7 H7C 109.5 . . ?
H7B C7 H7C 109.5 . . ?
C6 C8 H8A 109.5 . . ?
C6 C8 H8B 109.5 . . ?
C6 C8 H8C 109.5 . . ?
H8A C8 H8B 109.5 . . ?
H8A C8 H8C 109.5 . . ?
H8B C8 H8C 109.5 . . ?
C10 C9 P 120.7(3) . . ?
C14 C9 P 121.1(3) . . ?
C14 C9 C10 117.9(4) . . ?
C9 C10 H10 119.7 . . ?
C11 C10 C9 120.6(4) . . ?
C11 C10 H10 119.7 . . ?
C10 C11 H11 119.7 . . ?
C12 C11 C10 120.6(5) . . ?
C12 C11 H11 119.7 . . ?
C11 C12 H12 120.6 . . ?
C13 C12 C11 118.8(5) . . ?
C13 C12 H12 120.6 . . ?
C12 C13 H13 119.2 . . ?
C14 C13 C12 121.5(4) . . ?
C14 C13 H13 119.2 . . ?
C9 C14 H14 119.7 . . ?
C13 C14 C9 120.5(4) . . ?
C13 C14 H14 119.7 . . ?
N C15 H15A 108.8 . . ?
N C15 H15B 108.8 . . ?
N C15 C16 113.9(4) . . ?
H15A C15 H15B 107.7 . . ?
C16 C15 H15A 108.8 . . ?
C16 C15 H15B 108.8 . . ?
C15 C16 H16A 109.5 . . ?
C15 C16 H16B 109.5 . . ?
C15 C16 H16C 109.5 . . ?
H16A C16 H16B 109.5 . . ?
H16A C16 H16C 109.5 . . ?
H16B C16 H16C 109.5 . . ?
N C17 H17A 109.2 . . ?
N C17 H17B 109.2 . . ?
N C17 C18 112.2(4) . . ?
H17A C17 H17B 107.9 . . ?
C18 C17 H17A 109.2 . . ?
C18 C17 H17B 109.2 . . ?
C17 C18 H18A 109.5 . . ?
C17 C18 H18B 109.5 . . ?
C17 C18 H18C 109.5 . . ?
H18A C18 H18B 109.5 . . ?
H18A C18 H18C 109.5 . . ?
H18B C18 H18C 109.5 . . ?

loop_
_geom_bond_atom_site_label_1
_geom_bond_atom_site_label_2
_geom_bond_distance
_geom_bond_site_symmetry_2
_geom_bond_publ_flag
S1 C1 1.765(4) . ?
S1 C2 1.762(4) . ?
S2 C2 1.770(4) . ?
S2 C3 1.752(4) . ?
S3 C4 1.754(4) . ?
S3 C5 1.763(4) . ?
S4 C4 1.756(4) . ?
S4 C6 1.763(4) . ?
P N 1.695(4) . ?
P C1 1.833(4) . ?
P C9 1.832(5) . ?
N C15 1.479(6) . ?
N C17 1.458(6) . ?
C1 C3 1.329(6) . ?
C2 C4 1.340(6) . ?
C3 H3 0.9500 . ?
C5 C6 1.336(6) . ?
C5 C7 1.501(6) . ?
C6 C8 1.493(5) . ?
C7 H7A 0.9800 . ?
C7 H7B 0.9800 . ?
C7 H7C 0.9800 . ?
C8 H8A 0.9800 . ?
C8 H8B 0.9800 . ?
C8 H8C 0.9800 . ?
C9 C10 1.410(6) . ?
C9 C14 1.399(6) . ?
C10 H10 0.9500 . ?
C10 C11 1.388(7) . ?
C11 H11 0.9500 . ?
C11 C12 1.386(7) . ?
C12 H12 0.9500 . ?
C12 C13 1.386(7) . ?
C13 H13 0.9500 . ?
C13 C14 1.374(7) . ?
C14 H14 0.9500 . ?
C15 H15A 0.9900 . ?
C15 H15B 0.9900 . ?
C15 C16 1.514(7) . ?
C16 H16A 0.9800 . ?
C16 H16B 0.9800 . ?
C16 H16C 0.9800 . ?
C17 H17A 0.9900 . ?
C17 H17B 0.9900 . ?
C17 C18 1.523(6) . ?
C18 H18A 0.9800 . ?
C18 H18B 0.9800 . ?
C18 H18C 0.9800 . ?
